data_4089210
loop_
_publ_author_name
'Eedugurala, Naresh'
'Wang, Zhuoran'
'Yan, KaKing'
'Boteju, Kasuni C.'
'Chaudhary, Umesh'
'Kobayashi, Takeshi'
'Ellern, Arkady'
'Slowing, Igor I.'
'Pruski, Marek'
'Sadow, Aaron D.'

_publ_section_title
;
 \b-SiH-Containing Tris(silazido) Rare-Earth Complexes as Homogeneous and
 Grafted Single-Site Catalyst Precursors for Hydroamination
;
_journal_issue 6
_journal_name_full Organometallics
_journal_page_first 1142
_journal_paper_doi 10.1021/acs.organomet.6b00956
_journal_volume 36
_journal_year 2017
_chemical_formula_sum 'C18 H48 N3 Sc Si3'
_chemical_formula_weight 435.82
_space_group_crystal_system triclinic
_space_group_IT_number 2
_space_group_name_Hall '-P 1'
_space_group_name_H-M_alt 'P -1'
_atom_sites_solution_hydrogens mixed
_cell_angle_alpha 76.0530(10)
_cell_angle_beta 76.1150(10)
_cell_angle_gamma 61.89
_cell_formula_units_Z 2
_cell_length_a 10.4327(4)
_cell_length_b 10.8271(4)
_cell_length_c 14.4818(6)
_cell_measurement_reflns_used 9961
_cell_measurement_temperature 153(2)
_cell_measurement_theta_max 30.58
_cell_measurement_theta_min 2.38
_cell_volume 1384.96(9)
_computing_cell_refinement 'Bruker SAINT'
_computing_data_collection 'Bruker APEX2'
_computing_data_reduction 'Bruker SAINT'
_computing_molecular_graphics 'Bruker SHELXTL'
_computing_publication_material 'Bruker SHELXTL'
_computing_structure_refinement 'SHELXL-2014/7 (Sheldrick, 2014)'
_computing_structure_solution 'SHELXS-97 (Sheldrick, 2008)'
_diffrn_ambient_temperature 153(2)
_diffrn_measured_fraction_theta_full 0.999
_diffrn_measured_fraction_theta_max 0.980
_diffrn_measurement_device_type 'Bruker APEX-II CCD'
_diffrn_measurement_method '\f and \w scans'
_diffrn_radiation_type MoK\a
_diffrn_radiation_wavelength 0.71073
_diffrn_reflns_av_R_equivalents 0.0150
_diffrn_reflns_av_unetI/netI 0.0202
_diffrn_reflns_Laue_measured_fraction_full 0.999
_diffrn_reflns_Laue_measured_fraction_max 0.980
_diffrn_reflns_limit_h_max 14
_diffrn_reflns_limit_h_min -14
_diffrn_reflns_limit_k_max 15
_diffrn_reflns_limit_k_min -15
_diffrn_reflns_limit_l_max 20
_diffrn_reflns_limit_l_min -20
_diffrn_reflns_number 16656
_diffrn_reflns_point_group_measured_fraction_full 0.999
_diffrn_reflns_point_group_measured_fraction_max 0.980
_diffrn_reflns_theta_full 25.242
_diffrn_reflns_theta_max 30.596
_diffrn_reflns_theta_min 2.157
_exptl_absorpt_coefficient_mu 0.402
_exptl_absorpt_correction_T_max 0.75
_exptl_absorpt_correction_T_min 0.69
_exptl_absorpt_correction_type multi-scan
_exptl_absorpt_process_details 'BRUKER SADABS'
_exptl_crystal_colour colourless
_exptl_crystal_density_diffrn 1.045
_exptl_crystal_description block
_exptl_crystal_F_000 480
_exptl_crystal_size_max 0.240
_exptl_crystal_size_mid 0.210
_exptl_crystal_size_min 0.210
_refine_diff_density_max 0.370
_refine_diff_density_min -0.230
_refine_diff_density_rms 0.041
_refine_ls_extinction_method none
_refine_ls_goodness_of_fit_ref 1.041
_refine_ls_hydrogen_treatment mixed
_refine_ls_matrix_type full
_refine_ls_number_parameters 250
_refine_ls_number_reflns 8366
_refine_ls_number_restraints 0
_refine_ls_restrained_S_all 1.041
_refine_ls_R_factor_all 0.0301
_refine_ls_R_factor_gt 0.0264
_refine_ls_shift/su_max 0.003
_refine_ls_shift/su_mean 0.000
_refine_ls_structure_factor_coef Fsqd
_refine_ls_weighting_details 'w=1/[\s^2^(Fo^2^)+(0.0370P)^2^+0.3319P] where P=(Fo^2^+2Fc^2^)/3'
_refine_ls_weighting_scheme calc
_refine_ls_wR_factor_gt 0.0731
_refine_ls_wR_factor_ref 0.0754
_reflns_Friedel_coverage 0.000
_reflns_number_gt 7532
_reflns_number_total 8366
_reflns_threshold_expression 'I > 2\s(I)'
_cod_data_source_file om6b00956_si_002.cif
_cod_data_source_block Sc{N(SiHMe2)tBu}3
_cod_original_cell_volume 1385.00(9)
_cod_database_code 4089210
_shelxl_version_number 2014/7
_shelx_space_group_comment
; 
The symmetry employed for this shelxl refinement is uniquely defined 
by the following loop, which should always be used as a source of 
symmetry information in preference to the above space-group names. 
They are only intended as comments. 
;
_shelx_estimated_absorpt_t_min 0.910
_shelx_estimated_absorpt_t_max 0.920

loop_
_space_group_symop_operation_xyz
'x, y, z'
'-x, -y, -z'

loop_
_atom_site_label
_atom_site_type_symbol
_atom_site_fract_x
_atom_site_fract_y
_atom_site_fract_z
_atom_site_U_iso_or_equiv
_atom_site_adp_type
_atom_site_occupancy
_atom_site_site_symmetry_order
_atom_site_calc_flag
_atom_site_refinement_flags_posn
_atom_site_refinement_flags_adp
Sc1 Sc 0.85579(2) 0.41543(2) 0.73451(2) 0.01685(4) Uani 1 1 d . .
C1 C 0.57204(10) 0.67411(10) 0.83347(7) 0.02473(18) Uani 1 1 d . .
C2 C 0.63255(13) 0.58362(13) 0.92551(8) 0.0330(2) Uani 1 1 d . .
H2A H 0.6271 0.4934 0.9351 0.050 Uiso 1 1 calc R U
H2B H 0.5743 0.6337 0.9804 0.050 Uiso 1 1 calc R U
H2C H 0.7351 0.5656 0.9202 0.050 Uiso 1 1 calc R U
C3 C 0.58194(16) 0.81452(13) 0.82092(10) 0.0433(3) Uani 1 1 d . .
H3A H 0.6854 0.7961 0.8106 0.065 Uiso 1 1 calc R U
H3B H 0.5311 0.8592 0.8789 0.065 Uiso 1 1 calc R U
H3C H 0.5357 0.8778 0.7653 0.065 Uiso 1 1 calc R U
C4 C 0.41085(12) 0.70393(14) 0.84351(9) 0.0379(3) Uani 1 1 d . .
H4A H 0.3695 0.7664 0.7861 0.057 Uiso 1 1 calc R U
H4B H 0.3554 0.7499 0.9005 0.057 Uiso 1 1 calc R U
H4C H 0.4045 0.6146 0.8504 0.057 Uiso 1 1 calc R U
C5 C 0.63080(17) 0.82214(13) 0.57340(10) 0.0438(3) Uani 1 1 d . .
H5A H 0.5356 0.8994 0.5925 0.066 Uiso 1 1 calc R U
H5B H 0.6468 0.8245 0.5036 0.066 Uiso 1 1 calc R U
H5C H 0.7091 0.8333 0.5914 0.066 Uiso 1 1 calc R U
C6 C 0.48348(13) 0.63083(15) 0.59918(9) 0.0403(3) Uani 1 1 d . .
H6A H 0.4940 0.5340 0.6215 0.060 Uiso 1 1 calc R U
H6B H 0.4902 0.6510 0.5289 0.060 Uiso 1 1 calc R U
H6C H 0.3878 0.6978 0.6280 0.060 Uiso 1 1 calc R U
C7 C 1.07692(11) 0.26316(11) 0.89745(7) 0.02559(19) Uani 1 1 d . .
C8 C 1.16220(15) 0.30630(15) 0.94573(9) 0.0407(3) Uani 1 1 d . .
H8A H 1.2461 0.3118 0.8999 0.061 Uiso 1 1 calc R U
H8B H 1.1977 0.2357 1.0019 0.061 Uiso 1 1 calc R U
H8C H 1.0975 0.3990 0.9663 0.061 Uiso 1 1 calc R U
C9 C 1.17806(16) 0.11920(13) 0.86470(10) 0.0449(3) Uani 1 1 d . .
H9A H 1.1234 0.0917 0.8337 0.067 Uiso 1 1 calc R U
H9B H 1.2141 0.0482 0.9206 0.067 Uiso 1 1 calc R U
H9C H 1.2616 0.1253 0.8188 0.067 Uiso 1 1 calc R U
C10 C 0.95077(14) 0.24993(14) 0.97164(8) 0.0373(3) Uani 1 1 d . .
H10A H 0.8878 0.3403 0.9957 0.056 Uiso 1 1 calc R U
H10B H 0.9906 0.1758 1.0252 0.056 Uiso 1 1 calc R U
H10C H 0.8929 0.2252 0.9415 0.056 Uiso 1 1 calc R U
C11 C 1.08627(16) 0.62461(14) 0.77950(9) 0.0403(3) Uani 1 1 d . .
H11A H 0.9881 0.6759 0.8141 0.060 Uiso 1 1 calc R U
H11B H 1.1067 0.6879 0.7234 0.060 Uiso 1 1 calc R U
H11C H 1.1597 0.5913 0.8223 0.060 Uiso 1 1 calc R U
C12 C 1.27991(13) 0.37717(15) 0.67022(10) 0.0406(3) Uani 1 1 d . .
H12A H 1.3541 0.3376 0.7132 0.061 Uiso 1 1 calc R U
H12B H 1.3004 0.4445 0.6175 0.061 Uiso 1 1 calc R U
H12C H 1.2827 0.3005 0.6438 0.061 Uiso 1 1 calc R U
C13 C 0.74584(11) 0.16751(10) 0.76249(8) 0.02582(19) Uani 1 1 d . .
C14 C 0.61425(13) 0.26438(13) 0.82570(9) 0.0373(2) Uani 1 1 d . .
H14A H 0.6487 0.2831 0.8758 0.056 Uiso 1 1 calc R U
H14B H 0.5498 0.2184 0.8558 0.056 Uiso 1 1 calc R U
H14C H 0.5597 0.3539 0.7862 0.056 Uiso 1 1 calc R U
C15 C 0.69022(15) 0.13404(15) 0.68753(10) 0.0401(3) Uani 1 1 d . .
H15A H 0.6426 0.2207 0.6434 0.060 Uiso 1 1 calc R U
H15B H 0.6192 0.0964 0.7199 0.060 Uiso 1 1 calc R U
H15C H 0.7732 0.0636 0.6512 0.060 Uiso 1 1 calc R U
C16 C 0.83005(16) 0.02926(13) 0.82639(11) 0.0443(3) Uani 1 1 d . .
H16A H 0.9130 -0.0358 0.7866 0.067 Uiso 1 1 calc R U
H16B H 0.7642 -0.0144 0.8590 0.067 Uiso 1 1 calc R U
H16C H 0.8667 0.0496 0.8744 0.067 Uiso 1 1 calc R U
C17 C 0.92115(15) 0.22006(14) 0.50095(8) 0.0379(3) Uani 1 1 d . .
H17A H 0.8999 0.1424 0.4974 0.057 Uiso 1 1 calc R U
H17B H 1.0018 0.2217 0.4501 0.057 Uiso 1 1 calc R U
H17C H 0.8334 0.3102 0.4924 0.057 Uiso 1 1 calc R U
C18 C 1.14236(13) 0.02066(12) 0.63376(9) 0.0348(2) Uani 1 1 d . .
H18A H 1.1884 0.0158 0.6869 0.052 Uiso 1 1 calc R U
H18B H 1.2120 0.0129 0.5740 0.052 Uiso 1 1 calc R U
H18C H 1.1145 -0.0573 0.6472 0.052 Uiso 1 1 calc R U
N1 N 0.66117(8) 0.59625(8) 0.75213(6) 0.02001(14) Uani 1 1 d . .
N2 N 1.01591(9) 0.36998(8) 0.81455(6) 0.02108(15) Uani 1 1 d . .
N3 N 0.84111(9) 0.23838(8) 0.71722(6) 0.02084(14) Uani 1 1 d . .
Si1 Si 0.63264(3) 0.64926(3) 0.63556(2) 0.02303(6) Uani 1 1 d . .
H1S H 0.7678(14) 0.5410(14) 0.5963(9) 0.028 Uiso 1 1 d . U
Si2 Si 1.09444(3) 0.47001(3) 0.73893(2) 0.02337(6) Uani 1 1 d . .
H2S H 0.9908(14) 0.5291(14) 0.6686(9) 0.028 Uiso 1 1 d . U
Si3 Si 0.97502(3) 0.19320(3) 0.62080(2) 0.02269(6) Uani 1 1 d . .
H3S H 1.0175(14) 0.3055(14) 0.6149(9) 0.027 Uiso 1 1 d . U

loop_
_atom_site_aniso_label
_atom_site_aniso_U_11
_atom_site_aniso_U_22
_atom_site_aniso_U_33
_atom_site_aniso_U_23
_atom_site_aniso_U_13
_atom_site_aniso_U_12
Sc1 0.01583(8) 0.01475(7) 0.01946(8) -0.00151(6) -0.00488(6) -0.00574(6)
C1 0.0213(4) 0.0213(4) 0.0291(5) -0.0075(3) -0.0003(3) -0.0071(3)
C2 0.0323(5) 0.0366(6) 0.0260(5) -0.0100(4) -0.0025(4) -0.0101(4)
C3 0.0523(7) 0.0278(5) 0.0505(7) -0.0165(5) 0.0040(6) -0.0187(5)
C4 0.0200(5) 0.0443(6) 0.0408(6) -0.0121(5) 0.0010(4) -0.0070(4)
C5 0.0555(8) 0.0284(6) 0.0401(6) 0.0092(5) -0.0124(6) -0.0166(5)
C6 0.0310(6) 0.0520(7) 0.0405(6) -0.0069(5) -0.0146(5) -0.0160(5)
C7 0.0250(4) 0.0241(4) 0.0245(4) -0.0023(3) -0.0111(4) -0.0055(4)
C8 0.0431(7) 0.0494(7) 0.0360(6) -0.0008(5) -0.0223(5) -0.0206(6)
C9 0.0501(7) 0.0272(5) 0.0384(6) -0.0048(5) -0.0163(5) 0.0029(5)
C10 0.0367(6) 0.0401(6) 0.0299(5) 0.0088(5) -0.0118(4) -0.0159(5)
C11 0.0547(7) 0.0416(6) 0.0398(6) -0.0091(5) -0.0060(5) -0.0326(6)
C12 0.0242(5) 0.0556(8) 0.0420(6) -0.0118(6) 0.0009(4) -0.0180(5)
C13 0.0267(4) 0.0202(4) 0.0334(5) -0.0004(4) -0.0071(4) -0.0131(4)
C14 0.0346(6) 0.0382(6) 0.0433(6) -0.0094(5) 0.0053(5) -0.0230(5)
C15 0.0425(6) 0.0462(7) 0.0477(7) -0.0112(5) -0.0077(5) -0.0300(6)
C16 0.0468(7) 0.0287(6) 0.0552(8) 0.0147(5) -0.0157(6) -0.0207(5)
C17 0.0481(7) 0.0410(6) 0.0280(5) -0.0059(4) -0.0116(5) -0.0193(5)
C18 0.0325(5) 0.0255(5) 0.0386(6) -0.0109(4) -0.0068(4) -0.0029(4)
N1 0.0177(3) 0.0167(3) 0.0232(3) -0.0022(3) -0.0035(3) -0.0057(3)
N2 0.0202(3) 0.0213(4) 0.0215(3) -0.0018(3) -0.0070(3) -0.0077(3)
N3 0.0214(3) 0.0175(3) 0.0250(4) -0.0017(3) -0.0058(3) -0.0092(3)
Si1 0.01998(12) 0.02008(12) 0.02508(13) 0.00155(9) -0.00726(9) -0.00605(9)
Si2 0.02126(12) 0.02814(13) 0.02500(13) -0.00576(10) -0.00379(9) -0.01330(10)
Si3 0.02515(13) 0.01949(12) 0.02383(12) -0.00514(9) -0.00585(10) -0.00821(10)

loop_
_atom_type_symbol
_atom_type_description
_atom_type_scat_dispersion_real
_atom_type_scat_dispersion_imag
_atom_type_scat_source
C C 0.0033 0.0016 'International Tables Vol C Tables 4.2.6.8 and 6.1.1.4'
H H 0.0000 0.0000 'International Tables Vol C Tables 4.2.6.8 and 6.1.1.4'
N N 0.0061 0.0033 'International Tables Vol C Tables 4.2.6.8 and 6.1.1.4'
Si Si 0.0817 0.0704 'International Tables Vol C Tables 4.2.6.8 and 6.1.1.4'
Sc Sc 0.2519 0.3716 'International Tables Vol C Tables 4.2.6.8 and 6.1.1.4'

loop_
_geom_angle_atom_site_label_1
_geom_angle_atom_site_label_2
_geom_angle_atom_site_label_3
_geom_angle
N2 Sc1 N1 117.89(3)
N2 Sc1 N3 113.81(3)
N1 Sc1 N3 116.92(3)
N2 Sc1 Si2 36.41(2)
N1 Sc1 Si2 109.59(2)
N3 Sc1 Si2 133.48(2)
N2 Sc1 Si3 105.96(2)
N1 Sc1 Si3 136.15(2)
N3 Sc1 Si3 36.12(2)
Si2 Sc1 Si3 105.351(9)
N2 Sc1 Si1 141.35(2)
N1 Sc1 Si1 35.94(2)
N3 Sc1 Si1 104.83(2)
Si2 Sc1 Si1 112.694(10)
Si3 Sc1 Si1 105.527(10)
N2 Sc1 H1S 142.3(3)
N1 Sc1 H1S 65.6(3)
N3 Sc1 H1S 93.2(3)
Si2 Sc1 H1S 105.8(3)
Si3 Sc1 H1S 80.1(3)
Si1 Sc1 H1S 29.7(3)
N2 Sc1 H2S 67.3(3)
N1 Sc1 H2S 95.0(3)
N3 Sc1 H2S 138.0(3)
Si2 Sc1 H2S 30.9(3)
Si3 Sc1 H2S 101.9(3)
Si1 Sc1 H2S 84.7(3)
H1S Sc1 H2S 75.0(5)
N2 Sc1 H3S 93.5(3)
N1 Sc1 H3S 138.5(3)
N3 Sc1 H3S 66.3(3)
Si2 Sc1 H3S 79.2(3)
Si3 Sc1 H3S 30.2(3)
Si1 Sc1 H3S 102.7(3)
H1S Sc1 H3S 73.0(5)
H2S Sc1 H3S 71.7(5)
N1 C1 C2 108.41(8)
N1 C1 C4 111.04(9)
C2 C1 C4 108.93(9)
N1 C1 C3 110.96(9)
C2 C1 C3 108.03(10)
C4 C1 C3 109.40(9)
C1 C2 H2A 109.5
C1 C2 H2B 109.5
H2A C2 H2B 109.5
C1 C2 H2C 109.5
H2A C2 H2C 109.5
H2B C2 H2C 109.5
C1 C3 H3A 109.5
C1 C3 H3B 109.5
H3A C3 H3B 109.5
C1 C3 H3C 109.5
H3A C3 H3C 109.5
H3B C3 H3C 109.5
C1 C4 H4A 109.5
C1 C4 H4B 109.5
H4A C4 H4B 109.5
C1 C4 H4C 109.5
H4A C4 H4C 109.5
H4B C4 H4C 109.5
Si1 C5 H5A 109.5
Si1 C5 H5B 109.5
H5A C5 H5B 109.5
Si1 C5 H5C 109.5
H5A C5 H5C 109.5
H5B C5 H5C 109.5
Si1 C6 H6A 109.5
Si1 C6 H6B 109.5
H6A C6 H6B 109.5
Si1 C6 H6C 109.5
H6A C6 H6C 109.5
H6B C6 H6C 109.5
N2 C7 C10 109.02(8)
N2 C7 C9 110.06(8)
C10 C7 C9 108.63(10)
N2 C7 C8 111.33(9)
C10 C7 C8 108.22(9)
C9 C7 C8 109.53(10)
C7 C8 H8A 109.5
C7 C8 H8B 109.5
H8A C8 H8B 109.5
C7 C8 H8C 109.5
H8A C8 H8C 109.5
H8B C8 H8C 109.5
C7 C9 H9A 109.5
C7 C9 H9B 109.5
H9A C9 H9B 109.5
C7 C9 H9C 109.5
H9A C9 H9C 109.5
H9B C9 H9C 109.5
C7 C10 H10A 109.5
C7 C10 H10B 109.5
H10A C10 H10B 109.5
C7 C10 H10C 109.5
H10A C10 H10C 109.5
H10B C10 H10C 109.5
Si2 C11 H11A 109.5
Si2 C11 H11B 109.5
H11A C11 H11B 109.5
Si2 C11 H11C 109.5
H11A C11 H11C 109.5
H11B C11 H11C 109.5
Si2 C12 H12A 109.5
Si2 C12 H12B 109.5
H12A C12 H12B 109.5
Si2 C12 H12C 109.5
H12A C12 H12C 109.5
H12B C12 H12C 109.5
N3 C13 C14 108.88(8)
N3 C13 C15 111.73(9)
C14 C13 C15 108.87(10)
N3 C13 C16 110.07(9)
C14 C13 C16 108.31(10)
C15 C13 C16 108.91(10)
C13 C14 H14A 109.5
C13 C14 H14B 109.5
H14A C14 H14B 109.5
C13 C14 H14C 109.5
H14A C14 H14C 109.5
H14B C14 H14C 109.5
C13 C15 H15A 109.5
C13 C15 H15B 109.5
H15A C15 H15B 109.5
C13 C15 H15C 109.5
H15A C15 H15C 109.5
H15B C15 H15C 109.5
C13 C16 H16A 109.5
C13 C16 H16B 109.5
H16A C16 H16B 109.5
C13 C16 H16C 109.5
H16A C16 H16C 109.5
H16B C16 H16C 109.5
Si3 C17 H17A 109.5
Si3 C17 H17B 109.5
H17A C17 H17B 109.5
Si3 C17 H17C 109.5
H17A C17 H17C 109.5
H17B C17 H17C 109.5
Si3 C18 H18A 109.5
Si3 C18 H18B 109.5
H18A C18 H18B 109.5
Si3 C18 H18C 109.5
H18A C18 H18C 109.5
H18B C18 H18C 109.5
C1 N1 Si1 126.36(6)
C1 N1 Sc1 134.91(6)
Si1 N1 Sc1 98.47(4)
C7 N2 Si2 126.16(7)
C7 N2 Sc1 135.03(6)
Si2 N2 Sc1 97.39(4)
C13 N3 Si3 125.97(7)
C13 N3 Sc1 135.92(6)
Si3 N3 Sc1 97.98(4)
N1 Si1 C6 118.74(5)
N1 Si1 C5 118.66(5)
C6 Si1 C5 108.38(6)
N1 Si1 Sc1 45.59(3)
C6 Si1 Sc1 121.83(5)
C5 Si1 Sc1 128.38(5)
N1 Si1 H1S 96.6(5)
C6 Si1 H1S 105.7(5)
C5 Si1 H1S 106.5(5)
Sc1 Si1 H1S 51.2(5)
N2 Si2 C11 119.41(5)
N2 Si2 C12 118.08(5)
C11 Si2 C12 108.77(6)
N2 Si2 Sc1 46.21(3)
C11 Si2 Sc1 127.49(5)
C12 Si2 Sc1 122.00(4)
N2 Si2 H2S 96.1(5)
C11 Si2 H2S 106.2(5)
C12 Si2 H2S 105.8(5)
Sc1 Si2 H2S 49.9(5)
N3 Si3 C17 118.83(5)
N3 Si3 C18 119.09(5)
C17 Si3 C18 107.95(6)
N3 Si3 Sc1 45.89(3)
C17 Si3 Sc1 122.47(4)
C18 Si3 Sc1 127.98(4)
N3 Si3 H3S 96.2(5)
C17 Si3 H3S 104.8(5)
C18 Si3 H3S 107.7(5)
Sc1 Si3 H3S 50.3(5)

loop_
_geom_bond_atom_site_label_1
_geom_bond_atom_site_label_2
_geom_bond_distance
Sc1 N2 2.0631(8)
Sc1 N1 2.0657(8)
Sc1 N3 2.0706(8)
Sc1 Si2 2.8343(3)
Sc1 Si3 2.8557(3)
Sc1 Si1 2.8604(3)
Sc1 H1S 2.257(13)
Sc1 H2S 2.197(13)
Sc1 H3S 2.228(13)
C1 N1 1.4755(12)
C1 C2 1.5253(15)
C1 C4 1.5320(15)
C1 C3 1.5364(15)
C2 H2A 0.9800
C2 H2B 0.9800
C2 H2C 0.9800
C3 H3A 0.9800
C3 H3B 0.9800
C3 H3C 0.9800
C4 H4A 0.9800
C4 H4B 0.9800
C4 H4C 0.9800
C5 Si1 1.8646(12)
C5 H5A 0.9800
C5 H5B 0.9800
C5 H5C 0.9800
C6 Si1 1.8643(12)
C6 H6A 0.9800
C6 H6B 0.9800
C6 H6C 0.9800
C7 N2 1.4792(12)
C7 C10 1.5269(16)
C7 C9 1.5279(15)
C7 C8 1.5317(15)
C8 H8A 0.9800
C8 H8B 0.9800
C8 H8C 0.9800
C9 H9A 0.9800
C9 H9B 0.9800
C9 H9C 0.9800
C10 H10A 0.9800
C10 H10B 0.9800
C10 H10C 0.9800
C11 Si2 1.8628(12)
C11 H11A 0.9800
C11 H11B 0.9800
C11 H11C 0.9800
C12 Si2 1.8628(12)
C12 H12A 0.9800
C12 H12B 0.9800
C12 H12C 0.9800
C13 N3 1.4730(12)
C13 C14 1.5250(16)
C13 C15 1.5285(15)
C13 C16 1.5337(15)
C14 H14A 0.9800
C14 H14B 0.9800
C14 H14C 0.9800
C15 H15A 0.9800
C15 H15B 0.9800
C15 H15C 0.9800
C16 H16A 0.9800
C16 H16B 0.9800
C16 H16C 0.9800
C17 Si3 1.8665(11)
C17 H17A 0.9800
C17 H17B 0.9800
C17 H17C 0.9800
C18 Si3 1.8676(11)
C18 H18A 0.9800
C18 H18B 0.9800
C18 H18C 0.9800
N1 Si1 1.6975(8)
N2 Si2 1.6962(8)
N3 Si3 1.7000(9)
Si1 H1S 1.437(13)
Si2 H2S 1.476(13)
Si3 H3S 1.457(13)
